data_2221148
loop_
_publ_author_name
'Zheng, Chang-Zheng'
'Ji, Chang-You'
'Chang, Xiu-Li'

_publ_section_title <i>N</i>'-[(<i>E</i>)-(5-Bromo-2-hydroxyphenyl)(phenyl)methylene]benzohydrazide
_journal_coeditor_code NG2531
_journal_issue 3
_journal_name_full 'Acta Crystallographica Section E'
_journal_page_first o641
_journal_paper_doi 10.1107/S1600536809002918
_journal_volume 65
_journal_year 2009
_chemical_formula_iupac 'C20 H15 Br N2 O2'
_chemical_formula_moiety 'C20 H15 Br N2 O2'
_chemical_formula_sum 'C20 H15 Br N2 O2'
_chemical_formula_weight 395.25
_chemical_name_systematic
;
<i>N</i>'-[(E)-(5-Bromo-2-hydroxyphenyl)(phenyl)methylene]benzohydrazide
;
_space_group_IT_number 14
_symmetry_cell_setting monoclinic
_symmetry_space_group_name_Hall '-P 2ybc'
_symmetry_space_group_name_H-M 'P 1 21/c 1'
_atom_sites_solution_hydrogens geom
_atom_sites_solution_primary direct
_atom_sites_solution_secondary difmap
_audit_creation_method SHELXL-97
_cell_angle_alpha 90.00
_cell_angle_beta 94.546(6)
_cell_angle_gamma 90.00
_cell_formula_units_Z 4
_cell_length_a 17.505(5)
_cell_length_b 13.761(4)
_cell_length_c 7.219(2)
_cell_measurement_reflns_used 1125
_cell_measurement_temperature 298(2)
_cell_measurement_theta_max 17.91
_cell_measurement_theta_min 2.33
_cell_volume 1733.5(9)
_computing_cell_refinement 'SAINT (Bruker, 1996)'
_computing_data_collection 'SMART (Bruker, 1996)'
_computing_data_reduction 'SAINT (Bruker, 1996)'
_computing_molecular_graphics 'SHELXTL (Sheldrick, 2008)'
_computing_publication_material 'SHELXTL (Sheldrick, 2008)'
_computing_structure_refinement 'SHELXL97 (Sheldrick, 2008)'
_computing_structure_solution 'SHELXS97 (Sheldrick, 2008)'
_diffrn_ambient_temperature 298(2)
_diffrn_measured_fraction_theta_full 0.998
_diffrn_measured_fraction_theta_max 0.998
_diffrn_measurement_device_type 'Bruker SMART'
_diffrn_measurement_method '\f and \w'
_diffrn_radiation_monochromator graphite
_diffrn_radiation_source 'fine-focus sealed tube'
_diffrn_radiation_type MoK\a
_diffrn_radiation_wavelength 0.71073
_diffrn_reflns_av_R_equivalents 0.0586
_diffrn_reflns_av_sigmaI/netI 0.0726
_diffrn_reflns_limit_h_max 20
_diffrn_reflns_limit_h_min -19
_diffrn_reflns_limit_k_max 16
_diffrn_reflns_limit_k_min -13
_diffrn_reflns_limit_l_max 7
_diffrn_reflns_limit_l_min -8
_diffrn_reflns_number 9019
_diffrn_reflns_theta_full 25.05
_diffrn_reflns_theta_max 25.05
_diffrn_reflns_theta_min 1.88
_exptl_absorpt_coefficient_mu 2.387
_exptl_absorpt_correction_T_max 0.8700
_exptl_absorpt_correction_T_min 0.7627
_exptl_absorpt_correction_type multi-scan
_exptl_absorpt_process_details '(SADABS; Sheldrick, 1996)'
_exptl_crystal_colour yellow
_exptl_crystal_density_diffrn 1.515
_exptl_crystal_density_method 'not measured'
_exptl_crystal_description block
_exptl_crystal_F_000 800
_exptl_crystal_size_max 0.12
_exptl_crystal_size_mid 0.10
_exptl_crystal_size_min 0.06
_refine_diff_density_max 0.314
_refine_diff_density_min -0.275
_refine_ls_extinction_method none
_refine_ls_goodness_of_fit_ref 0.997
_refine_ls_hydrogen_treatment constr
_refine_ls_matrix_type full
_refine_ls_number_parameters 197
_refine_ls_number_reflns 3078
_refine_ls_number_restraints 0
_refine_ls_restrained_S_all 0.997
_refine_ls_R_factor_all 0.1051
_refine_ls_R_factor_gt 0.0439
_refine_ls_shift/su_max 0.000
_refine_ls_shift/su_mean 0.000
_refine_ls_structure_factor_coef Fsqd
_refine_ls_weighting_details 'calc w=1/[\s^2^(Fo^2^)+(0.038P)^2^+0.0901P] where P=(Fo^2^+2Fc^2^)/3'
_refine_ls_weighting_scheme calc
_refine_ls_wR_factor_gt 0.0813
_refine_ls_wR_factor_ref 0.1007
_reflns_number_gt 1722
_reflns_number_total 3078
_reflns_threshold_expression I>2\s(I)
_cod_data_source_file ng2531.cif
_cod_data_source_block I
_cod_original_cell_volume 1733.4(9)
_cod_original_sg_symbol_H-M 'P 21/c'
_cod_database_code 2221148
_cod_database_fobs_code 2221148

loop_
_symmetry_equiv_pos_as_xyz
'x, y, z'
'-x, y+1/2, -z+1/2'
'-x, -y, -z'
'x, -y-1/2, z-1/2'

loop_
_atom_site_type_symbol
_atom_site_label
_atom_site_fract_x
_atom_site_fract_y
_atom_site_fract_z
_atom_site_U_iso_or_equiv
_atom_site_adp_type
_atom_site_calc_flag
_atom_site_refinement_flags
_atom_site_occupancy
_atom_site_disorder_assembly
_atom_site_disorder_group
Br Br1 0.42053(3) 0.11003(4) 0.37885(7) 0.0690(2) Uani d . 1 . .
O O1 0.69581(16) 0.35312(19) 0.2430(4) 0.0600(8) Uani d . 1 . .
H H1 0.7343 0.3203 0.2327 0.090 Uiso calc R 1 . .
O O2 0.89683(17) 0.2957(2) 0.1320(5) 0.0729(9) Uani d . 1 . .
N N1 0.7724(2) 0.1958(2) 0.2165(4) 0.0524(9) Uani d . 1 . .
N N2 0.84133(19) 0.1530(2) 0.1895(5) 0.0573(9) Uani d . 1 . .
H H2 0.8456 0.0908 0.1935 0.069 Uiso calc R 1 . .
C C1 0.6363(2) 0.2941(3) 0.2723(5) 0.0469(10) Uani d . 1 . .
C C2 0.6425(2) 0.1921(3) 0.2769(5) 0.0428(10) Uani d . 1 . .
C C3 0.5771(2) 0.1384(3) 0.3098(5) 0.0463(10) Uani d . 1 . .
H H3 0.5799 0.0710 0.3158 0.056 Uiso calc R 1 . .
C C4 0.5090(2) 0.1842(3) 0.3332(5) 0.0495(11) Uani d . 1 . .
C C5 0.5032(3) 0.2842(3) 0.3297(5) 0.0548(11) Uani d . 1 . .
H H5 0.4571 0.3148 0.3481 0.066 Uiso calc R 1 . .
C C6 0.5670(3) 0.3371(3) 0.2983(5) 0.0566(12) Uani d . 1 . .
H H6 0.5635 0.4045 0.2944 0.068 Uiso calc R 1 . .
C C7 0.7149(2) 0.1422(3) 0.2494(5) 0.0441(10) Uani d . 1 . .
C C8 0.7210(2) 0.0332(3) 0.2583(6) 0.0419(10) Uani d . 1 . .
C C9 0.7594(2) -0.0103(3) 0.4116(6) 0.0553(12) Uani d . 1 . .
H H9 0.7792 0.0275 0.5109 0.066 Uiso calc R 1 . .
C C10 0.7682(3) -0.1098(3) 0.4170(6) 0.0641(12) Uani d . 1 . .
H H10 0.7951 -0.1388 0.5187 0.077 Uiso calc R 1 . .
C C11 0.7376(3) -0.1661(3) 0.2735(7) 0.0608(12) Uani d . 1 . .
H H11 0.7434 -0.2332 0.2783 0.073 Uiso calc R 1 . .
C C12 0.6986(2) -0.1235(3) 0.1229(7) 0.0579(12) Uani d . 1 . .
H H12 0.6768 -0.1620 0.0268 0.069 Uiso calc R 1 . .
C C13 0.6915(2) -0.0232(3) 0.1130(6) 0.0513(11) Uani d . 1 . .
H H13 0.6667 0.0057 0.0083 0.062 Uiso calc R 1 . .
C C14 0.9034(2) 0.2088(3) 0.1563(6) 0.0527(11) Uani d . 1 . .
C C15 0.9765(2) 0.1545(3) 0.1514(5) 0.0471(10) Uani d . 1 . .
C C16 0.9902(3) 0.0672(3) 0.2383(6) 0.0570(12) Uani d . 1 . .
H H16 0.9524 0.0391 0.3043 0.068 Uiso calc R 1 . .
C C17 1.0594(3) 0.0201(3) 0.2294(6) 0.0652(13) Uani d . 1 . .
H H17 1.0681 -0.0391 0.2895 0.078 Uiso calc R 1 . .
C C18 1.1156(3) 0.0609(4) 0.1314(7) 0.0701(14) Uani d . 1 . .
H H18 1.1622 0.0293 0.1232 0.084 Uiso calc R 1 . .
C C19 1.1021(3) 0.1485(4) 0.0465(7) 0.0726(14) Uani d . 1 . .
H H19 1.1401 0.1766 -0.0188 0.087 Uiso calc R 1 . .
C C20 1.0337(3) 0.1958(3) 0.0553(6) 0.0584(12) Uani d . 1 . .
H H20 1.0256 0.2556 -0.0031 0.070 Uiso calc R 1 . .

loop_
_atom_site_aniso_label
_atom_site_aniso_U_11
_atom_site_aniso_U_22
_atom_site_aniso_U_33
_atom_site_aniso_U_12
_atom_site_aniso_U_13
_atom_site_aniso_U_23
Br1 0.0514(3) 0.0762(4) 0.0801(4) 0.0014(3) 0.0099(2) 0.0023(3)
O1 0.065(2) 0.0412(17) 0.074(2) -0.0003(15) 0.0062(18) -0.0016(16)
O2 0.063(2) 0.0396(18) 0.115(3) -0.0032(16) 0.0033(18) 0.0054(19)
N1 0.049(2) 0.047(2) 0.062(2) -0.0002(19) 0.0078(18) -0.0026(18)
N2 0.047(2) 0.042(2) 0.084(3) -0.0039(18) 0.0108(19) -0.0040(19)
C1 0.057(3) 0.043(3) 0.041(2) 0.001(2) 0.003(2) 0.000(2)
C2 0.050(3) 0.045(3) 0.034(2) 0.007(2) 0.0050(19) 0.001(2)
C3 0.049(3) 0.049(3) 0.041(2) 0.007(2) -0.0006(19) 0.003(2)
C4 0.047(3) 0.061(3) 0.041(2) 0.005(2) 0.0044(19) 0.001(2)
C5 0.054(3) 0.056(3) 0.054(3) 0.013(2) 0.002(2) -0.005(2)
C6 0.073(3) 0.041(3) 0.055(3) 0.011(3) 0.000(2) -0.001(2)
C7 0.044(3) 0.044(3) 0.044(2) -0.002(2) 0.0040(19) -0.001(2)
C8 0.037(2) 0.039(3) 0.050(3) -0.0013(19) 0.0071(19) 0.002(2)
C9 0.062(3) 0.052(3) 0.051(3) 0.003(2) 0.003(2) -0.003(2)
C10 0.075(3) 0.056(3) 0.062(3) 0.012(3) 0.008(2) 0.013(3)
C11 0.063(3) 0.040(3) 0.083(4) 0.005(2) 0.024(3) 0.006(3)
C12 0.054(3) 0.051(3) 0.070(3) -0.007(2) 0.012(2) -0.012(3)
C13 0.051(3) 0.048(3) 0.054(3) 0.005(2) 0.002(2) -0.001(2)
C14 0.054(3) 0.044(3) 0.060(3) -0.012(2) 0.000(2) -0.003(2)
C15 0.046(3) 0.043(3) 0.052(3) -0.008(2) -0.001(2) -0.003(2)
C16 0.058(3) 0.051(3) 0.062(3) -0.004(2) 0.005(2) -0.001(3)
C17 0.074(4) 0.049(3) 0.070(3) 0.005(3) -0.012(3) -0.001(3)
C18 0.050(3) 0.084(4) 0.075(4) 0.009(3) -0.003(3) -0.022(3)
C19 0.051(3) 0.101(4) 0.067(3) -0.012(3) 0.011(2) 0.000(3)
C20 0.057(3) 0.060(3) 0.058(3) -0.011(3) 0.003(2) 0.010(2)

loop_
_atom_type_symbol
_atom_type_description
_atom_type_scat_dispersion_real
_atom_type_scat_dispersion_imag
_atom_type_scat_source
C C 0.0033 0.0016 'International Tables Vol C Tables 4.2.6.8 and 6.1.1.4'
H H 0.0000 0.0000 'International Tables Vol C Tables 4.2.6.8 and 6.1.1.4'
N N 0.0061 0.0033 'International Tables Vol C Tables 4.2.6.8 and 6.1.1.4'
O O 0.0106 0.0060 'International Tables Vol C Tables 4.2.6.8 and 6.1.1.4'
Br Br -0.2901 2.4595 'International Tables Vol C Tables 4.2.6.8 and 6.1.1.4'

loop_
_geom_angle_atom_site_label_1
_geom_angle_atom_site_label_2
_geom_angle_atom_site_label_3
_geom_angle_site_symmetry_1
_geom_angle_site_symmetry_3
_geom_angle
_geom_angle_publ_flag
C1 O1 H1 . . 109.5 ?
C7 N1 N2 . . 119.5(3) ?
C14 N2 N1 . . 120.3(4) ?
C14 N2 H2 . . 119.9 ?
N1 N2 H2 . . 119.9 ?
O1 C1 C6 . . 117.5(4) ?
O1 C1 C2 . . 123.0(4) ?
C6 C1 C2 . . 119.4(4) ?
C3 C2 C1 . . 117.9(4) ?
C3 C2 C7 . . 120.2(4) ?
C1 C2 C7 . . 121.8(4) ?
C4 C3 C2 . . 120.7(4) ?
C4 C3 H3 . . 119.7 ?
C2 C3 H3 . . 119.7 ?
C3 C4 C5 . . 121.3(4) ?
C3 C4 Br1 . . 120.2(3) ?
C5 C4 Br1 . . 118.5(3) ?
C6 C5 C4 . . 118.3(4) ?
C6 C5 H5 . . 120.8 ?
C4 C5 H5 . . 120.8 ?
C5 C6 C1 . . 122.3(4) ?
C5 C6 H6 . . 118.8 ?
C1 C6 H6 . . 118.8 ?
N1 C7 C2 . . 117.1(4) ?
N1 C7 C8 . . 121.7(4) ?
C2 C7 C8 . . 121.2(3) ?
C13 C8 C9 . . 119.7(4) ?
C13 C8 C7 . . 120.6(4) ?
C9 C8 C7 . . 119.6(4) ?
C10 C9 C8 . . 119.9(4) ?
C10 C9 H9 . . 120.1 ?
C8 C9 H9 . . 120.1 ?
C11 C10 C9 . . 120.3(4) ?
C11 C10 H10 . . 119.8 ?
C9 C10 H10 . . 119.8 ?
C10 C11 C12 . . 120.0(4) ?
C10 C11 H11 . . 120.0 ?
C12 C11 H11 . . 120.0 ?
C11 C12 C13 . . 120.2(4) ?
C11 C12 H12 . . 119.9 ?
C13 C12 H12 . . 119.9 ?
C8 C13 C12 . . 119.8(4) ?
C8 C13 H13 . . 120.1 ?
C12 C13 H13 . . 120.1 ?
O2 C14 N2 . . 120.8(4) ?
O2 C14 C15 . . 124.4(4) ?
N2 C14 C15 . . 114.8(4) ?
C16 C15 C20 . . 118.8(4) ?
C16 C15 C14 . . 123.5(4) ?
C20 C15 C14 . . 117.7(4) ?
C15 C16 C17 . . 121.0(4) ?
C15 C16 H16 . . 119.5 ?
C17 C16 H16 . . 119.5 ?
C18 C17 C16 . . 119.9(5) ?
C18 C17 H17 . . 120.1 ?
C16 C17 H17 . . 120.1 ?
C19 C18 C17 . . 119.1(5) ?
C19 C18 H18 . . 120.4 ?
C17 C18 H18 . . 120.4 ?
C18 C19 C20 . . 121.4(5) ?
C18 C19 H19 . . 119.3 ?
C20 C19 H19 . . 119.3 ?
C19 C20 C15 . . 119.9(4) ?
C19 C20 H20 . . 120.1 ?
C15 C20 H20 . . 120.1 ?

loop_
_geom_bond_atom_site_label_1
_geom_bond_atom_site_label_2
_geom_bond_site_symmetry_2
_geom_bond_distance
_geom_bond_publ_flag
Br1 C4 . 1.905(4) ?
O1 C1 . 1.350(4) ?
O1 H1 . 0.8200 ?
O2 C14 . 1.213(4) ?
N1 C7 . 1.284(4) ?
N1 N2 . 1.370(4) ?
N2 C14 . 1.367(5) ?
N2 H2 . 0.8600 ?
C1 C6 . 1.376(5) ?
C1 C2 . 1.409(5) ?
C2 C3 . 1.397(5) ?
C2 C7 . 1.469(5) ?
C3 C4 . 1.370(5) ?
C3 H3 . 0.9300 ?
C4 C5 . 1.380(5) ?
C5 C6 . 1.368(5) ?
C5 H5 . 0.9300 ?
C6 H6 . 0.9300 ?
C7 C8 . 1.506(5) ?
C8 C13 . 1.373(5) ?
C8 C9 . 1.384(5) ?
C9 C10 . 1.378(5) ?
C9 H9 . 0.9300 ?
C10 C11 . 1.368(5) ?
C10 H10 . 0.9300 ?
C11 C12 . 1.369(5) ?
C11 H11 . 0.9300 ?
C12 C13 . 1.387(5) ?
C12 H12 . 0.9300 ?
C13 H13 . 0.9300 ?
C14 C15 . 1.484(6) ?
C15 C16 . 1.369(5) ?
C15 C20 . 1.384(5) ?
C16 C17 . 1.380(6) ?
C16 H16 . 0.9300 ?
C17 C18 . 1.377(6) ?
C17 H17 . 0.9300 ?
C18 C19 . 1.364(7) ?
C18 H18 . 0.9300 ?
C19 C20 . 1.370(6) ?
C19 H19 . 0.9300 ?
C20 H20 . 0.9300 ?

loop_
_geom_hbond_atom_site_label_D
_geom_hbond_atom_site_label_H
_geom_hbond_atom_site_label_A
_geom_hbond_site_symmetry_A
_geom_hbond_distance_DH
_geom_hbond_distance_HA
_geom_hbond_distance_DA
_geom_hbond_angle_DHA
_geom_hbond_publ_flag
O1 H1 N1 . 0.820 1.846 2.562(4) 145 y

loop_
_geom_torsion_atom_site_label_1
_geom_torsion_atom_site_label_2
_geom_torsion_atom_site_label_3
_geom_torsion_atom_site_label_4
_geom_torsion_site_symmetry_1
_geom_torsion_site_symmetry_2
_geom_torsion_site_symmetry_3
_geom_torsion_site_symmetry_4
_geom_torsion
_geom_torsion_publ_flag
C7 N1 N2 C14 . . . . -179.3(4) ?
O1 C1 C2 C3 . . . . 179.5(3) ?
C6 C1 C2 C3 . . . . -0.6(5) ?
O1 C1 C2 C7 . . . . -0.1(6) ?
C6 C1 C2 C7 . . . . 179.8(3) ?
C1 C2 C3 C4 . . . . 1.2(5) ?
C7 C2 C3 C4 . . . . -179.2(3) ?
C2 C3 C4 C5 . . . . -1.6(6) ?
C2 C3 C4 Br1 . . . . -179.8(3) ?
C3 C4 C5 C6 . . . . 1.3(6) ?
Br1 C4 C5 C6 . . . . 179.5(3) ?
C4 C5 C6 C1 . . . . -0.7(6) ?
O1 C1 C6 C5 . . . . -179.8(3) ?
C2 C1 C6 C5 . . . . 0.3(6) ?
N2 N1 C7 C2 . . . . -179.9(3) ?
N2 N1 C7 C8 . . . . -0.3(5) ?
C3 C2 C7 N1 . . . . 178.8(3) ?
C1 C2 C7 N1 . . . . -1.6(5) ?
C3 C2 C7 C8 . . . . -0.8(5) ?
C1 C2 C7 C8 . . . . 178.8(3) ?
N1 C7 C8 C13 . . . . -103.3(4) ?
C2 C7 C8 C13 . . . . 76.3(5) ?
N1 C7 C8 C9 . . . . 74.2(5) ?
C2 C7 C8 C9 . . . . -106.2(4) ?
C13 C8 C9 C10 . . . . 0.5(6) ?
C7 C8 C9 C10 . . . . -177.1(4) ?
C8 C9 C10 C11 . . . . -1.6(6) ?
C9 C10 C11 C12 . . . . 0.6(6) ?
C10 C11 C12 C13 . . . . 1.6(6) ?
C9 C8 C13 C12 . . . . 1.6(6) ?
C7 C8 C13 C12 . . . . 179.1(4) ?
C11 C12 C13 C8 . . . . -2.6(6) ?
N1 N2 C14 O2 . . . . -7.3(6) ?
N1 N2 C14 C15 . . . . 173.2(3) ?
O2 C14 C15 C16 . . . . 156.7(4) ?
N2 C14 C15 C16 . . . . -23.8(5) ?
O2 C14 C15 C20 . . . . -22.5(6) ?
N2 C14 C15 C20 . . . . 157.0(4) ?
C20 C15 C16 C17 . . . . -0.7(6) ?
C14 C15 C16 C17 . . . . -179.8(4) ?
C15 C16 C17 C18 . . . . -0.2(6) ?
C16 C17 C18 C19 . . . . 0.9(7) ?
C17 C18 C19 C20 . . . . -0.6(7) ?
C18 C19 C20 C15 . . . . -0.3(7) ?
C16 C15 C20 C19 . . . . 0.9(6) ?
C14 C15 C20 C19 . . . . -179.9(4) ?

loop_
_cod_related_entry_id
_cod_related_entry_database
_cod_related_entry_code
1 ChemSpider 24741649
